data_2020306
loop_
_publ_author_name
'McAdam, C. John'
'Moratti, Stephen C.'
'Simpson, Jim'

_publ_section_title
;
 Structures and packing of ferrocenylmethyl methacrylate and
 ferrocene-1,1'-diylbis(methylene) dimethacrylate
;
_journal_coeditor_code UK3123
_journal_issue 12
_journal_name_full 'Acta Crystallographica Section C'
_journal_page_first
;
;
_journal_paper_doi 10.1107/S2053229615022512
_journal_volume 71
_journal_year 2015
_chemical_formula_iupac '[Fe (C5 H5) (C10 H11 O2)]'
_chemical_formula_moiety 'C15 H16 Fe O2'
_chemical_formula_sum 'C15 H16 Fe O2'
_chemical_formula_weight 284.13
_chemical_name_systematic
;
Ferrocenylmethyl methacrylate
;
_space_group_crystal_system monoclinic
_space_group_IT_number 14
_space_group_name_Hall '-P 2ybc'
_space_group_name_H-M_alt 'P 1 21/c 1'
_symmetry_space_group_name_Hall '-P 2ybc'
_symmetry_space_group_name_H-M 'P 1 21/c 1'
_atom_sites_solution_hydrogens geom
_audit_creation_method SHELXL-2014/7
_cell_angle_alpha 90
_cell_angle_beta 108.604(2)
_cell_angle_gamma 90
_cell_formula_units_Z 4
_cell_length_a 9.2871(3)
_cell_length_b 19.6330(7)
_cell_length_c 7.3663(3)
_cell_measurement_reflns_used 8356
_cell_measurement_temperature 89(2)
_cell_measurement_theta_max 32.40
_cell_measurement_theta_min 2.31
_cell_volume 1272.94(8)
_computing_cell_refinement
;
APEX2 and SAINT (Bruker, 2011)
;
_computing_data_collection
;
APEX2 (Bruker, 2011)
;
_computing_data_reduction
;
SAINT (Bruker, 2011)
;
_computing_molecular_graphics
;
Mercury (Macrae <i>et al.</i>, 2008)
;
_computing_publication_material
;
SHELXL2014 (Sheldrick, 2015), enCIFer (Allen <i>et al.</i>,
2004),
PLATON (Spek, 2009) and publCIF (Westrip, 2010)
;
_computing_structure_refinement
;
SHELXL2014 (Sheldrick, 2015) and TITAN (Hunter & Simpson, 1999)
;
_computing_structure_solution
;
SHELXS97 (Sheldrick, 2008)
;
_diffrn_ambient_temperature 89(2)
_diffrn_measured_fraction_theta_full 0.986
_diffrn_measured_fraction_theta_max 0.914
_diffrn_measurement_device_type 'Bruker APEXII CCD area-detector'
_diffrn_measurement_method '\w scans'
_diffrn_radiation_type MoK\a
_diffrn_radiation_wavelength 0.71073
_diffrn_reflns_av_R_equivalents 0.0319
_diffrn_reflns_limit_h_max 13
_diffrn_reflns_limit_h_min -13
_diffrn_reflns_limit_k_max 28
_diffrn_reflns_limit_k_min -30
_diffrn_reflns_limit_l_max 10
_diffrn_reflns_limit_l_min -10
_diffrn_reflns_number 23442
_diffrn_reflns_theta_full 32.000
_diffrn_reflns_theta_max 33.436
_diffrn_reflns_theta_min 3.108
_diffrn_standards_number 0
_exptl_absorpt_coefficient_mu 1.174
_exptl_absorpt_correction_T_max 1.0000
_exptl_absorpt_correction_T_min 0.7597
_exptl_absorpt_correction_type multi-scan
_exptl_absorpt_process_details
;
(SADABS; Bruker, 2011)
;
_exptl_crystal_colour yellow
_exptl_crystal_density_diffrn 1.483
_exptl_crystal_density_method 'not measured'
_exptl_crystal_description plate
_exptl_crystal_F_000 592
_exptl_crystal_size_max 0.350
_exptl_crystal_size_mid 0.340
_exptl_crystal_size_min 0.050
_refine_diff_density_max 0.553
_refine_diff_density_min -0.486
_refine_ls_extinction_method none
_refine_ls_goodness_of_fit_ref 1.047
_refine_ls_hydrogen_treatment constr
_refine_ls_matrix_type full
_refine_ls_number_parameters 164
_refine_ls_number_reflns 4534
_refine_ls_number_restraints 0
_refine_ls_restrained_S_all 1.047
_refine_ls_R_factor_all 0.0365
_refine_ls_R_factor_gt 0.0286
_refine_ls_shift/su_max 0.001
_refine_ls_shift/su_mean 0.000
_refine_ls_structure_factor_coef Fsqd
_refine_ls_weighting_details 'w=1/[\s^2^(Fo^2^)+(0.0321P)^2^+0.4873P] where P=(Fo^2^+2Fc^2^)/3'
_refine_ls_weighting_scheme calc
_refine_ls_wR_factor_gt 0.0679
_refine_ls_wR_factor_ref 0.0711
_reflns_number_gt 3861
_reflns_number_total 4534
_reflns_threshold_expression 'I > 2\s(I)'
_cod_data_source_file uk3123sup1.cif
_cod_data_source_block I
_cod_database_code 2020306
_shelx_space_group_comment
;
The symmetry employed for this shelxl refinement is uniquely defined
by the following loop, which should always be used as a source of
symmetry information in preference to the above space-group names.
They are only intended as comments.
;
_shelx_estimated_absorpt_t_min 0.684
_shelx_estimated_absorpt_t_max 0.944

loop_
_space_group_symop_operation_xyz
'x, y, z'
'-x, y+1/2, -z+1/2'
'-x, -y, -z'
'x, -y-1/2, z-1/2'

loop_
_atom_site_type_symbol
_atom_site_label
_atom_site_fract_x
_atom_site_fract_y
_atom_site_fract_z
_atom_site_U_iso_or_equiv
_atom_site_adp_type
_atom_site_calc_flag
_atom_site_occupancy
C C1 0.65725(13) 0.59181(6) 0.62812(16) 0.0150(2) Uani d 1
C C2 0.80586(14) 0.60055(6) 0.76461(17) 0.0184(2) Uani d 1
H H2 0.8337 0.6332 0.8649 0.022 Uiso calc 1
C C3 0.90430(14) 0.55162(6) 0.72324(18) 0.0200(2) Uani d 1
H H3 1.0093 0.5460 0.7914 0.024 Uiso calc 1
C C4 0.81807(13) 0.51253(6) 0.56172(18) 0.0175(2) Uani d 1
H H4 0.8556 0.4765 0.5034 0.021 Uiso calc 1
C C5 0.66577(12) 0.53719(6) 0.50349(16) 0.0151(2) Uani d 1
H H5 0.5839 0.5202 0.3997 0.018 Uiso calc 1
Fe Fe1 0.81108(2) 0.61414(2) 0.49313(2) 0.01174(5) Uani d 1
C C6 0.52040(15) 0.63304(6) 0.6166(2) 0.0221(2) Uani d 1
H H6A 0.5498 0.6808 0.6536 0.026 Uiso calc 1
H H6B 0.4489 0.6327 0.4841 0.026 Uiso calc 1
O O6 0.44828(12) 0.60284(5) 0.74810(15) 0.0251(2) Uani d 1
C C7 0.38090(12) 0.64550(6) 0.83699(17) 0.0161(2) Uani d 1
O O7 0.38276(15) 0.70647(5) 0.82059(19) 0.0412(3) Uani d 1
C C8 0.30764(12) 0.61020(6) 0.96491(17) 0.0170(2) Uani d 1
C C9 0.31796(14) 0.54298(7) 0.99003(19) 0.0229(2) Uani d 1
H H9A 0.3726 0.5165 0.9261 0.028 Uiso calc 1
H H9B 0.2706 0.5215 1.0718 0.028 Uiso calc 1
C C10 0.22244(17) 0.65612(8) 1.0571(2) 0.0305(3) Uani d 1
H H10A 0.1836 0.6295 1.1440 0.046 Uiso calc 1
H H10B 0.1373 0.6772 0.9580 0.046 Uiso calc 1
H H10C 0.2907 0.6917 1.1296 0.046 Uiso calc 1
C C11 0.73444(16) 0.70139(7) 0.3442(2) 0.0275(3) Uani d 1
H H11 0.6448 0.7255 0.3403 0.033 Uiso calc 1
C C12 0.88183(18) 0.71203(6) 0.4778(2) 0.0259(3) Uani d 1
H H12 0.9078 0.7445 0.5788 0.031 Uiso calc 1
C C13 0.98337(14) 0.66563(6) 0.43362(17) 0.0197(2) Uani d 1
H H13 1.0891 0.6617 0.4997 0.024 Uiso calc 1
C C14 0.89870(14) 0.62620(6) 0.27305(17) 0.0169(2) Uani d 1
H H14 0.9382 0.5912 0.2134 0.020 Uiso calc 1
C C15 0.74508(14) 0.64815(7) 0.21720(18) 0.0220(2) Uani d 1
H H15 0.6639 0.6305 0.1137 0.026 Uiso calc 1

loop_
_atom_site_aniso_label
_atom_site_aniso_U_11
_atom_site_aniso_U_22
_atom_site_aniso_U_33
_atom_site_aniso_U_12
_atom_site_aniso_U_13
_atom_site_aniso_U_23
C1 0.0186(5) 0.0137(5) 0.0160(5) -0.0027(4) 0.0101(4) 0.0002(4)
C2 0.0245(6) 0.0209(5) 0.0112(5) -0.0075(4) 0.0077(4) -0.0004(4)
C3 0.0186(5) 0.0229(6) 0.0173(5) -0.0025(4) 0.0042(4) 0.0074(4)
C4 0.0206(5) 0.0122(5) 0.0226(6) 0.0008(4) 0.0110(4) 0.0034(4)
C5 0.0170(5) 0.0139(5) 0.0158(5) -0.0035(4) 0.0073(4) -0.0012(4)
Fe1 0.01453(8) 0.01107(8) 0.01141(8) -0.00090(5) 0.00667(6) 0.00096(5)
C6 0.0277(6) 0.0178(5) 0.0294(7) 0.0006(4) 0.0213(5) 0.0021(5)
O6 0.0351(5) 0.0160(4) 0.0368(5) -0.0040(3) 0.0295(5) -0.0035(4)
C7 0.0142(4) 0.0193(5) 0.0159(5) 0.0023(4) 0.0063(4) 0.0006(4)
O7 0.0658(8) 0.0202(5) 0.0583(8) 0.0135(5) 0.0490(7) 0.0107(5)
C8 0.0137(4) 0.0228(5) 0.0163(5) -0.0021(4) 0.0070(4) -0.0015(4)
C9 0.0188(5) 0.0259(6) 0.0269(6) -0.0005(4) 0.0112(5) 0.0058(5)
C10 0.0354(7) 0.0295(7) 0.0377(8) -0.0043(6) 0.0273(6) -0.0088(6)
C11 0.0339(7) 0.0209(6) 0.0369(8) 0.0130(5) 0.0242(6) 0.0160(5)
C12 0.0462(8) 0.0126(5) 0.0282(7) -0.0062(5) 0.0250(6) -0.0016(4)
C13 0.0210(5) 0.0217(5) 0.0185(5) -0.0064(4) 0.0095(4) 0.0020(4)
C14 0.0212(5) 0.0186(5) 0.0141(5) 0.0002(4) 0.0100(4) 0.0020(4)
C15 0.0198(5) 0.0299(6) 0.0162(5) 0.0000(5) 0.0059(4) 0.0101(5)

loop_
_atom_type_symbol
_atom_type_description
_atom_type_scat_dispersion_real
_atom_type_scat_dispersion_imag
_atom_type_scat_source
C C 0.0033 0.0016 'International Tables Vol C Tables 4.2.6.8 and 6.1.1.4'
H H 0.0000 0.0000 'International Tables Vol C Tables 4.2.6.8 and 6.1.1.4'
O O 0.0106 0.0060 'International Tables Vol C Tables 4.2.6.8 and 6.1.1.4'
Fe Fe 0.3463 0.8444 'International Tables Vol C Tables 4.2.6.8 and 6.1.1.4'

loop_
_geom_angle_atom_site_label_1
_geom_angle_atom_site_label_2
_geom_angle_atom_site_label_3
_geom_angle
C5 C1 C2 107.55(10)
C5 C1 C6 126.38(11)
C2 C1 C6 126.06(11)
C5 C1 Fe1 69.89(6)
C2 C1 Fe1 69.39(6)
C6 C1 Fe1 125.21(8)
C3 C2 C1 108.00(10)
C3 C2 Fe1 70.11(7)
C1 C2 Fe1 69.27(6)
C3 C2 H2 126.0
C1 C2 H2 126.0
Fe1 C2 H2 126.2
C2 C3 C4 108.25(10)
C2 C3 Fe1 69.03(7)
C4 C3 Fe1 69.86(7)
C2 C3 H3 125.9
C4 C3 H3 125.9
Fe1 C3 H3 126.8
C5 C4 C3 107.89(10)
C5 C4 Fe1 69.25(6)
C3 C4 Fe1 69.40(7)
C5 C4 H4 126.1
C3 C4 H4 126.1
Fe1 C4 H4 126.9
C4 C5 C1 108.31(10)
C4 C5 Fe1 70.04(6)
C1 C5 Fe1 69.02(6)
C4 C5 H5 125.8
C1 C5 H5 125.8
Fe1 C5 H5 126.7
C1 Fe1 C2 41.34(5)
C1 Fe1 C11 105.41(5)
C2 Fe1 C11 121.77(5)
C1 Fe1 C15 121.59(5)
C2 Fe1 C15 158.35(5)
C11 Fe1 C15 40.99(6)
C1 Fe1 C5 41.09(4)
C2 Fe1 C5 69.08(5)
C11 Fe1 C5 121.38(5)
C15 Fe1 C5 106.69(5)
C1 Fe1 C12 121.21(5)
C2 Fe1 C12 106.65(5)
C11 Fe1 C12 40.82(6)
C15 Fe1 C12 68.72(6)
C5 Fe1 C12 157.56(5)
C1 Fe1 C14 158.75(5)
C2 Fe1 C14 159.15(5)
C11 Fe1 C14 68.58(5)
C15 Fe1 C14 40.67(5)
C5 Fe1 C14 123.32(5)
C12 Fe1 C14 68.39(5)
C1 Fe1 C3 69.09(5)
C2 Fe1 C3 40.86(5)
C11 Fe1 C3 158.92(6)
C15 Fe1 C3 159.17(6)
C5 Fe1 C3 68.64(5)
C12 Fe1 C3 123.39(6)
C14 Fe1 C3 123.72(5)
C1 Fe1 C4 69.02(5)
C2 Fe1 C4 68.86(5)
C11 Fe1 C4 158.10(6)
C15 Fe1 C4 122.62(5)
C5 Fe1 C4 40.72(4)
C12 Fe1 C4 160.14(6)
C14 Fe1 C4 108.53(5)
C3 Fe1 C4 40.74(5)
C1 Fe1 C13 158.06(5)
C2 Fe1 C13 122.61(5)
C11 Fe1 C13 68.49(5)
C15 Fe1 C13 68.48(5)
C5 Fe1 C13 160.09(5)
C12 Fe1 C13 40.57(5)
C14 Fe1 C13 40.59(5)
C3 Fe1 C13 108.61(5)
C4 Fe1 C13 124.38(5)
O6 C6 C1 107.72(10)
O6 C6 H6A 110.2
C1 C6 H6A 110.2
O6 C6 H6B 110.2
C1 C6 H6B 110.2
H6A C6 H6B 108.5
C7 O6 C6 117.02(9)
O7 C7 O6 123.40(11)
O7 C7 C8 123.20(11)
O6 C7 C8 113.36(10)
C9 C8 C7 121.29(11)
C9 C8 C10 123.95(12)
C7 C8 C10 114.76(11)
C8 C9 H9A 120.0
C8 C9 H9B 120.0
H9A C9 H9B 120.0
C8 C10 H10A 109.5
C8 C10 H10B 109.5
H10A C10 H10B 109.5
C8 C10 H10C 109.5
H10A C10 H10C 109.5
H10B C10 H10C 109.5
C12 C11 C15 107.95(11)
C12 C11 Fe1 69.95(7)
C15 C11 Fe1 69.61(7)
C12 C11 H11 126.0
C15 C11 H11 126.0
Fe1 C11 H11 126.0
C13 C12 C11 108.03(11)
C13 C12 Fe1 70.05(7)
C11 C12 Fe1 69.23(7)
C13 C12 H12 126.0
C11 C12 H12 126.0
Fe1 C12 H12 126.3
C12 C13 C14 107.94(11)
C12 C13 Fe1 69.38(7)
C14 C13 Fe1 69.40(6)
C12 C13 H13 126.0
C14 C13 H13 126.0
Fe1 C13 H13 126.8
C15 C14 C13 108.27(11)
C15 C14 Fe1 69.38(7)
C13 C14 Fe1 70.01(7)
C15 C14 H14 125.9
C13 C14 H14 125.9
Fe1 C14 H14 126.3
C14 C15 C11 107.80(12)
C14 C15 Fe1 69.94(7)
C11 C15 Fe1 69.40(7)
C14 C15 H15 126.1
C11 C15 H15 126.1
Fe1 C15 H15 126.1

loop_
_geom_bond_atom_site_label_1
_geom_bond_atom_site_label_2
_geom_bond_distance
C1 C5 1.4303(15)
C1 C2 1.4351(17)
C1 C6 1.4863(17)
C1 Fe1 2.0318(11)
C2 C3 1.4245(18)
C2 Fe1 2.0334(11)
C2 H2 0.9500
C3 C4 1.4276(17)
C3 Fe1 2.0477(12)
C3 H3 0.9500
C4 C5 1.4254(16)
C4 Fe1 2.0539(11)
C4 H4 0.9500
C5 Fe1 2.0434(11)
C5 H5 0.9500
Fe1 C11 2.0362(12)
Fe1 C15 2.0391(12)
Fe1 C12 2.0457(12)
Fe1 C14 2.0465(11)
Fe1 C13 2.0546(11)
C6 O6 1.4670(14)
C6 H6A 0.9900
C6 H6B 0.9900
O6 C7 1.3354(14)
C7 O7 1.2038(15)
C7 C8 1.4968(16)
C8 C9 1.3317(17)
C8 C10 1.4977(17)
C9 H9A 0.9500
C9 H9B 0.9500
C10 H10A 0.9800
C10 H10B 0.9800
C10 H10C 0.9800
C11 C12 1.423(2)
C11 C15 1.427(2)
C11 H11 0.9500
C12 C13 1.4215(18)
C12 H12 0.9500
C13 C14 1.4224(17)
C13 H13 0.9500
C14 C15 1.4198(17)
C14 H14 0.9500
C15 H15 0.9500

loop_
_geom_hbond_atom_site_label_D
_geom_hbond_atom_site_label_H
_geom_hbond_atom_site_label_A
_geom_hbond_site_symmetry_A
_geom_hbond_distance_DH
_geom_hbond_distance_HA
_geom_hbond_distance_DA
_geom_hbond_angle_DHA
C5 H5 O6 3_666 0.95 2.63 3.2958(14) 128
C10 H10C O7 4_576 0.98 2.44 3.3789(18) 161
C11 H11 O7 4_575 0.95 2.74 3.6889(18) 179
C9 H9B Cg11 3_667 0.95 2.79 3.6983(15) 161
C12 H12 Cg12 4_565 0.95 2.78 3.6631(15) 155
C3 H3 Cg13 1_455 0.95 2.78 3.689(2) 161

_cod_database_fobs_code 2020306
